data_1542246
loop_
_publ_author_name
'Sirota, M.I.'
'Simonov, M.A.'
'Egorov-Tismenko, Yu.K.'
'Belov, N.V.'
'Simonov, V.I.'

_publ_section_title
;
 Crystal structure of Cs Sb6 S8 I4
;
_journal_name_full Kristallografiya
_journal_page_first 64
_journal_page_last 68
_journal_volume 21
_journal_year 1976
_chemical_formula_sum 'Cd I4 S8 Sb6'
_chemical_name_systematic 'Cd Sb6 S8 I4'
_space_group_IT_number 2
_symmetry_space_group_name_Hall '-P 1'
_symmetry_space_group_name_H-M 'P -1'
_cell_angle_alpha 133.61
_cell_angle_beta 86.28
_cell_angle_gamma 89.11
_cell_formula_units_Z 1
_cell_length_a 8.862
_cell_length_b 8.913
_cell_length_c 9.487
_cell_volume 539.537
_citation_journal_id_ASTM KRISAJ
_cod_data_source_file Sirota_KRISAJ_1976_48.cif
_cod_data_source_block Cd1I4S8Sb6
_cod_original_cell_volume 539.5369
_cod_original_formula_sum 'Cd1 I4 S8 Sb6'
_cod_database_code 1542246

loop_
_symmetry_equiv_pos_as_xyz
x,y,z
-x,-y,-z

loop_
_atom_site_label
_atom_site_type_symbol
_atom_site_fract_x
_atom_site_fract_y
_atom_site_fract_z
_atom_site_occupancy
_atom_site_U_iso_or_equiv
Cd1 Cd+2 0 0 0 1 0.0
I2 I-1 0.32333 0.4983 0.3523 1 0.0
S4 S-2 0.6897 0.0732 0.0834 1 0.0
Sb1 Sb+3 0.70394 0.4365 0.21292 1 0.0
S3 S-2 0.6401 0.296 0.8958 1 0.0
Sb2 Sb+3 0.35724 0.1024 0.25351 1 0.0
S1 S-2 0.0751 0.1521 0.3451 1 0.0
S2 S-2 0.017 0.6362 0.9113 1 0.0
Sb3 Sb+3 0.07583 0.8062 0.2451 1 0.0
I1 I-1 0.28216 0.1016 0.6545 1 0.0
